data_7131466
loop_
_publ_author_name
'Li, Jie'
'Zhang, Tie'
'Lun, Meng-Meng'
'Su, Chang-Yuan'
'Zhang, Zhi-Xu'
'Huang, Pei-Zhi'
'Zhang, Yi'
'Teri, Gele'
'Fu, Da-Wei'

_publ_section_title
;
 Nicotinic acid bromide: a simple organic salt optical-electrical
 ferroelastic with high <i>T</i><sub>c</sub>.
;
_journal_issue 31
_journal_name_full 'Chemical communications (Cambridge, England)'
_journal_page_first 4644
_journal_page_last 4647
_journal_paper_doi 10.1039/d3cc00776f
_journal_volume 59
_journal_year 2023
_chemical_formula_moiety 'Br, C6 H6 N O2'
_chemical_formula_sum 'C6 H6 Br N O2'
_chemical_formula_weight 204.03
_space_group_crystal_system monoclinic
_space_group_IT_number 11
_space_group_name_Hall '-P 2yb'
_space_group_name_H-M_alt 'P 1 21/m 1'
_atom_sites_solution_hydrogens mixed
_atom_sites_solution_primary dual
_audit_creation_date 2023-03-21
_audit_creation_method
;
Olex2 1.3
(compiled 2020.11.12 svn.r5f609507 for OlexSys, GUI svn.r6272)
;
_audit_update_record
;
2023-03-21 deposited with the CCDC.	2023-03-22 downloaded from the CCDC.
;
_cell_angle_alpha 90
_cell_angle_beta 100.036(6)
_cell_angle_gamma 90
_cell_formula_units_Z 2
_cell_length_a 7.4792(5)
_cell_length_b 6.9912(7)
_cell_length_c 7.5202(4)
_cell_measurement_reflns_used 1021
_cell_measurement_temperature 413
_cell_measurement_theta_max 29.5510
_cell_measurement_theta_min 2.7280
_cell_volume 387.20(5)
_computing_molecular_graphics 'Olex2 1.3 (Dolomanov et al., 2009)'
_computing_publication_material 'Olex2 1.3 (Dolomanov et al., 2009)'
_computing_structure_refinement 'SHELXL 2018/3 (Sheldrick, 2015)'
_computing_structure_solution 'SHELXT 2018/2 (Sheldrick, 2018)'
_diffrn_ambient_temperature 413
_diffrn_measured_fraction_theta_full 0.946
_diffrn_measured_fraction_theta_max 0.938
_diffrn_measurement_device_type 'multiwire proportional'
_diffrn_measurement_method 'phi and omega scans'
_diffrn_radiation_monochromator graphite
_diffrn_radiation_type MoK\a
_diffrn_radiation_wavelength 0.71073
_diffrn_reflns_av_R_equivalents 0.0151
_diffrn_reflns_av_unetI/netI 0.0232
_diffrn_reflns_Laue_measured_fraction_full 0.946
_diffrn_reflns_Laue_measured_fraction_max 0.938
_diffrn_reflns_limit_h_max 7
_diffrn_reflns_limit_h_min -9
_diffrn_reflns_limit_k_max 8
_diffrn_reflns_limit_k_min -4
_diffrn_reflns_limit_l_max 9
_diffrn_reflns_limit_l_min -9
_diffrn_reflns_number 1702
_diffrn_reflns_point_group_measured_fraction_full 0.946
_diffrn_reflns_point_group_measured_fraction_max 0.938
_diffrn_reflns_theta_full 25.242
_diffrn_reflns_theta_max 26.727
_diffrn_reflns_theta_min 2.751
_exptl_absorpt_coefficient_mu 5.247
_exptl_absorpt_correction_T_max 1.00000
_exptl_absorpt_correction_T_min 0.23639
_exptl_absorpt_correction_type multi-scan
_exptl_crystal_colour colourless
_exptl_crystal_colour_primary colourless
_exptl_crystal_density_diffrn 1.750
_exptl_crystal_description block
_exptl_crystal_F_000 200
_exptl_crystal_size_max 0.2
_exptl_crystal_size_mid 0.1
_exptl_crystal_size_min 0.1
_refine_diff_density_max 0.830
_refine_diff_density_min -0.442
_refine_diff_density_rms 0.075
_refine_ls_extinction_method none
_refine_ls_goodness_of_fit_ref 0.993
_refine_ls_hydrogen_treatment mixed
_refine_ls_matrix_type full
_refine_ls_number_parameters 74
_refine_ls_number_reflns 835
_refine_ls_number_restraints 11
_refine_ls_restrained_S_all 0.987
_refine_ls_R_factor_all 0.0538
_refine_ls_R_factor_gt 0.0375
_refine_ls_shift/su_max 0.000
_refine_ls_shift/su_mean 0.000
_refine_ls_structure_factor_coef Fsqd
_refine_ls_weighting_details 'w=1/[\s^2^(Fo^2^)+(0.0710P)^2^] where P=(Fo^2^+2Fc^2^)/3'
_refine_ls_weighting_scheme calc
_refine_ls_wR_factor_gt 0.0996
_refine_ls_wR_factor_ref 0.1045
_reflns_Friedel_coverage 0.000
_reflns_number_gt 619
_reflns_number_total 835
_reflns_threshold_expression 'I > 2\s(I)'
_cod_data_source_file d3cc00776f3.cif
_cod_data_source_block 111
_cod_depositor_comments 'Adding full bibliography for 7131465--7131468.cif.'
_cod_database_code 7131466
_shelx_shelxl_version_number 2018/3
_shelx_space_group_comment
;
The symmetry employed for this shelxl refinement is uniquely defined
by the following loop, which should always be used as a source of
symmetry information in preference to the above space-group names.
They are only intended as comments.
;
_shelx_estimated_absorpt_t_max 0.622
_shelx_estimated_absorpt_t_min 0.420
_olex2_refinement_description
;
1. Fixed Uiso
 At 1.2 times of:
  All C(H) groups
2. Restrained distances
 O1A-H1 = O1-H1
 0.93 with sigma of 0.003
3. Uiso/Uaniso restraints and constraints
Uanis(O1) = Uanis(O1A)
Uanis(O2A) = Uanis(O2)
4. Rigid body (RIGU) restrains
 O1, O2, C6
 with sigma for 1-2 distances of 0.004 and sigma for 1-3 distances of 0.004
5. Others
 Sof(O1A)=Sof(O2A)=0.5*(1-FVAR(2))
 Sof(O1)=Sof(O2)=0.5*FVAR(2)
6.a Aromatic/amide H refined with riding coordinates:
 C1(H1B), C2(H2), C3(H3), C5(H5)
;
_olex2_submission_special_instructions 'No special instructions were received'

loop_
_space_group_symop_operation_xyz
'x, y, z'
'-x, y+1/2, -z'
'-x, -y, -z'
'x, -y-1/2, z'

loop_
_atom_site_label
_atom_site_type_symbol
_atom_site_fract_x
_atom_site_fract_y
_atom_site_fract_z
_atom_site_U_iso_or_equiv
_atom_site_adp_type
_atom_site_occupancy
_atom_site_site_symmetry_order
_atom_site_calc_flag
_atom_site_refinement_flags_posn
_atom_site_refinement_flags_adp
_atom_site_refinement_flags_occupancy
_atom_site_disorder_assembly
_atom_site_disorder_group
Br1 Br 0.28042(7) 0.750000 0.85623(7) 0.0739(3) Uani 1 2 d S T P . .
O1 O 0.453(7) 0.750000 0.508(3) 0.078(7) Uani 0.42(15) 2 d DS T P A 1
H1 H 0.423(11) 0.750000 0.623(6) 0.18(4) Uiso 1 2 d DS . P . .
O1A O 0.472(5) 0.703(8) 0.525(4) 0.078(7) Uani 0.29(7) 1 d D . P A 2
N1 N 0.7220(7) 0.750000 0.0894(7) 0.0693(14) Uani 1 2 d S T P . .
H1A H 0.663(11) 0.750000 -0.004(10) 0.09(2) Uiso 1 2 d S . P . .
C1 C 0.9014(8) 0.750000 0.1066(8) 0.0764(17) Uani 1 2 d S T P . .
H1B H 0.956498 0.750000 0.004838 0.092 Uiso 1 2 calc R U P . .
O2 O 0.736(11) 0.750000 0.714(6) 0.099(12) Uani 0.42(15) 2 d S T P A 1
O2A O 0.710(7) 0.801(14) 0.706(4) 0.099(12) Uani 0.29(7) 1 d . . P A 2
C2 C 1.0045(8) 0.750000 0.2754(8) 0.093(2) Uani 1 2 d S T P . .
H2 H 1.130524 0.750000 0.289841 0.112 Uiso 1 2 calc R U P . .
C3 C 0.9204(8) 0.750000 0.4233(8) 0.0821(19) Uani 1 2 d S T P . .
H3 H 0.988999 0.750000 0.539003 0.098 Uiso 1 2 calc R U P . .
C4 C 0.7339(8) 0.750000 0.3997(7) 0.0655(15) Uani 1 2 d S T P A .
C5 C 0.6367(8) 0.750000 0.2283(7) 0.0649(15) Uani 1 2 d S T P . .
H5 H 0.510428 0.750000 0.209767 0.078 Uiso 1 2 calc R U P . .
C6 C 0.6394(8) 0.750000 0.5592(7) 0.0782(19) Uani 1 2 d S T P . .

loop_
_atom_site_aniso_label
_atom_site_aniso_U_11
_atom_site_aniso_U_22
_atom_site_aniso_U_33
_atom_site_aniso_U_23
_atom_site_aniso_U_13
_atom_site_aniso_U_12
Br1 0.0552(4) 0.1095(6) 0.0570(4) 0.000 0.0101(3) 0.000
O1 0.053(5) 0.13(2) 0.052(3) 0.000 0.010(4) 0.000
O1A 0.053(5) 0.13(2) 0.052(3) 0.000 0.010(4) 0.000
N1 0.068(3) 0.097(4) 0.043(2) 0.000 0.006(2) 0.000
C1 0.063(4) 0.111(5) 0.056(3) 0.000 0.015(3) 0.000
O2 0.065(11) 0.19(4) 0.038(3) 0.000 0.004(4) 0.000
O2A 0.065(11) 0.19(4) 0.038(3) 0.000 0.004(4) 0.000
C2 0.047(3) 0.162(7) 0.070(4) 0.000 0.012(3) 0.000
C3 0.055(3) 0.139(6) 0.049(3) 0.000 -0.002(2) 0.000
C4 0.059(3) 0.096(4) 0.040(2) 0.000 0.006(2) 0.000
C5 0.055(3) 0.094(4) 0.044(2) 0.000 0.004(2) 0.000
C6 0.061(3) 0.129(6) 0.044(3) 0.000 0.006(2) 0.000

loop_
_atom_type_symbol
_atom_type_description
_atom_type_scat_dispersion_real
_atom_type_scat_dispersion_imag
_atom_type_scat_source
C C 0.0033 0.0016 'International Tables Vol C Tables 4.2.6.8 and 6.1.1.4'
H H 0.0000 0.0000 'International Tables Vol C Tables 4.2.6.8 and 6.1.1.4'
Br Br -0.2901 2.4595 'International Tables Vol C Tables 4.2.6.8 and 6.1.1.4'
N N 0.0061 0.0033 'International Tables Vol C Tables 4.2.6.8 and 6.1.1.4'
O O 0.0106 0.0060 'International Tables Vol C Tables 4.2.6.8 and 6.1.1.4'

loop_
_geom_angle_atom_site_label_1
_geom_angle_atom_site_label_2
_geom_angle_atom_site_label_3
_geom_angle
_geom_angle_site_symmetry_1
_geom_angle_site_symmetry_3
_geom_angle_publ_flag
C6 O1 H1 98(6) . . ?
O1A O1A H1 69(4) 4_575 . ?
O1A O1A C6 75(2) 4_575 . ?
C6 O1A H1 105(7) . . ?
C1 N1 H1A 120(6) . . ?
C5 N1 H1A 116(6) . . ?
C5 N1 C1 123.1(6) . . ?
N1 C1 H1B 120.4 . . ?
N1 C1 C2 119.2(6) . . ?
C2 C1 H1B 120.4 . . ?
O2A O2A C6 73(4) 4_575 . ?
C1 C2 H2 120.3 . . ?
C1 C2 C3 119.4(6) . . ?
C3 C2 H2 120.3 . . ?
C2 C3 H3 120.2 . . ?
C2 C3 C4 119.6(5) . . ?
C4 C3 H3 120.2 . . ?
C3 C4 C6 120.5(5) . . ?
C5 C4 C3 118.9(5) . . ?
C5 C4 C6 120.6(5) . . ?
N1 C5 C4 119.8(5) . . ?
N1 C5 H5 120.1 . . ?
C4 C5 H5 120.1 . . ?
O1 C6 C4 111.7(8) . . ?
O1A C6 C4 115.2(10) 4_575 . ?
O1A C6 C4 115.2(10) . . ?
O2 C6 O1 130(4) . . ?
O2 C6 O1A 125(4) . 4_575 ?
O2 C6 C4 118(3) . . ?
O2A C6 O1A 111(3) 4_575 . ?
O2A C6 O1A 121(3) . . ?
O2A C6 O2A 35(9) 4_575 . ?
O2A C6 C4 123(3) 4_575 . ?
O2A C6 C4 123(3) . . ?

loop_
_geom_bond_atom_site_label_1
_geom_bond_atom_site_label_2
_geom_bond_distance
_geom_bond_site_symmetry_2
_geom_bond_publ_flag
O1 H1 0.930(3) . ?
O1 C6 1.38(5) . ?
O1A H1 0.930(3) . ?
O1A O1A 0.66(11) 4_575 ?
O1A C6 1.28(4) . ?
N1 H1A 0.76(8) . ?
N1 C1 1.325(8) . ?
N1 C5 1.316(7) . ?
C1 H1B 0.9300 . ?
C1 C2 1.366(8) . ?
O2 C6 1.26(5) . ?
O2A O2A 0.71(19) 4_575 ?
O2A C6 1.19(5) . ?
C2 H2 0.9300 . ?
C2 C3 1.370(8) . ?
C3 H3 0.9300 . ?
C3 C4 1.375(8) . ?
C4 C5 1.365(7) . ?
C4 C6 1.494(8) . ?
C5 H5 0.9300 . ?

loop_
_geom_hbond_atom_site_label_D
_geom_hbond_atom_site_label_H
_geom_hbond_atom_site_label_A
_geom_hbond_distance_DH
_geom_hbond_distance_HA
_geom_hbond_distance_DA
_geom_hbond_angle_DHA
_geom_hbond_site_symmetry_A
_geom_hbond_publ_flag
N1 H1A O2 0.76(8) 2.28(9) 2.85(4) 131(8) 1_554 yes

loop_
_geom_torsion_atom_site_label_1
_geom_torsion_atom_site_label_2
_geom_torsion_atom_site_label_3
_geom_torsion_atom_site_label_4
_geom_torsion
_geom_torsion_site_symmetry_1
_geom_torsion_site_symmetry_2
_geom_torsion_site_symmetry_3
_geom_torsion_site_symmetry_4
_geom_torsion_publ_flag
O1A O1A C6 O2A 79(5) 4_575 . . . ?
O1A O1A C6 O2A 116(5) 4_575 . . 4_575 ?
O1A O1A C6 C4 -97.2(14) 4_575 . . . ?
N1 C1 C2 C3 0.000(1) . . . . ?
C1 N1 C5 C4 0.000(1) . . . . ?
C1 C2 C3 C4 0.000(1) . . . . ?
O2A O2A C6 O1A 114(3) 4_575 . . 4_575 ?
O2A O2A C6 O1A 83(3) 4_575 . . . ?
O2A O2A C6 C4 -102(3) 4_575 . . . ?
C2 C3 C4 C5 0.000(1) . . . . ?
C2 C3 C4 C6 180.000(1) . . . . ?
C3 C4 C5 N1 0.000(1) . . . . ?
C3 C4 C6 O1 180.000(8) . . . . ?
C3 C4 C6 O1A 163(3) . . . 4_575 ?
C3 C4 C6 O1A -163(3) . . . . ?
C3 C4 C6 O2 0.000(16) . . . . ?
C3 C4 C6 O2A -21(5) . . . 4_575 ?
C3 C4 C6 O2A 21(5) . . . . ?
C5 N1 C1 C2 0.000(1) . . . . ?
C5 C4 C6 O1 0.000(8) . . . . ?
C5 C4 C6 O1A -17(3) . . . 4_575 ?
C5 C4 C6 O1A 17(3) . . . . ?
C5 C4 C6 O2 180.000(16) . . . . ?
C5 C4 C6 O2A 159(5) . . . 4_575 ?
C5 C4 C6 O2A -159(5) . . . . ?
C6 C4 C5 N1 180.000(1) . . . . ?
